data_1561914
loop_
_publ_author_name
'Zhuravleva, M.'
'Lindsey, A.'
'Chakoumakos, B.C.'
'Custelcean, R.'
'Meilleur, F.'
'Hughes, R.W.'
'Kriven, W.M.'
'Melcher, C.L.'

_publ_section_title
;
 Crystal structure and thermal expansion of a CsCe2Cl7 scintillator
;
_journal_name_full 'Journal of Solid State Chemistry'
_journal_page_first 142
_journal_page_last 149
_journal_paper_doi 10.1016/j.jssc.2015.03.032
_journal_volume 227
_journal_year 2015
_chemical_formula_sum 'Ce8 Cl28 Cs4'
_chemical_formula_weight 2645.20
_chemical_name_common CsCe2Cl7
_space_group_IT_number 14
_space_group_name_Hall '-P 2bc'
_space_group_name_H-M_alt 'P 1 1 21/b'
_symmetry_cell_setting P1121/b
_atom_sites_solution_hydrogens geom
_atom_sites_solution_primary direct
_atom_sites_solution_secondary difmap
_cell_angle_alpha 90.00
_cell_angle_beta 90.00
_cell_angle_gamma 119.87(2)
_cell_formula_units_Z 4
_cell_length_a 19.3520(10)
_cell_length_b 19.3520(10)
_cell_length_c 14.8380(10)
_cell_measurement_temperature 293(2)
_cell_volume 4818.6(11)
_computing_molecular_graphics 'VESTA (Momma and Isumi, 2008)'
_computing_structure_refinement 'SHELXL-97 (Sheldrick, 1997)'
_computing_structure_solution 'SIR-2011 (Burla et al., 2012)'
_diffrn_ambient_temperature 293(2)
_diffrn_measured_fraction_theta_full 0.557
_diffrn_measured_fraction_theta_max 0.557
_diffrn_measurement_device_type 'Bruker PLATFORM three-circle diffractometer'
_diffrn_measurement_method '4K APEX CCD detector'
_diffrn_radiation_monochromator graphite
_diffrn_radiation_source 'fine-focus sealed tube'
_diffrn_radiation_type MoK\a
_diffrn_radiation_wavelength 0.71073
_diffrn_reflns_av_R_equivalents 0.0345
_diffrn_reflns_av_sigmaI/netI 0.0703
_diffrn_reflns_limit_h_max 23
_diffrn_reflns_limit_h_min -23
_diffrn_reflns_limit_k_max 20
_diffrn_reflns_limit_k_min -23
_diffrn_reflns_limit_l_max 16
_diffrn_reflns_limit_l_min -17
_diffrn_reflns_number 13543
_diffrn_reflns_theta_full 25.35
_diffrn_reflns_theta_max 25.35
_diffrn_reflns_theta_min 1.83
_exptl_absorpt_coefficient_mu 11.929
_exptl_absorpt_correction_type multi-scan
_exptl_absorpt_process_details SADABS
_exptl_crystal_colour colorless
_exptl_crystal_density_diffrn 3.646
_exptl_crystal_density_method 'not measured'
_exptl_crystal_description prism
_exptl_crystal_F_000 4640
_exptl_crystal_size_max 0.1
_exptl_crystal_size_mid 0.1
_exptl_crystal_size_min 0.03
_refine_diff_density_max 6.347
_refine_diff_density_min -6.017
_refine_diff_density_rms 0.617
_refine_ls_extinction_method none
_refine_ls_goodness_of_fit_ref 1.094
_refine_ls_hydrogen_treatment mixed
_refine_ls_matrix_type full
_refine_ls_number_parameters 364
_refine_ls_number_reflns 5092
_refine_ls_number_restraints 0
_refine_ls_restrained_S_all 1.094
_refine_ls_R_factor_all 0.0734
_refine_ls_R_factor_gt 0.0662
_refine_ls_shift/su_max 0.000
_refine_ls_shift/su_mean 0.000
_refine_ls_structure_factor_coef Fsqd
_refine_ls_weighting_details 'calc w=1/[\s^2^(Fo^2^)+(0.0000P)^2^+329.0000P] where P=(Fo^2^+2Fc^2^)/3'
_refine_ls_weighting_scheme calc
_refine_ls_wR_factor_gt 0.1459
_refine_ls_wR_factor_ref 0.1500
_reflns_number_gt 4368
_reflns_number_total 5092
_reflns_threshold_expression >2sigma(I)
_cod_data_source_file JSSC-2015-227-142.cif
_cod_data_source_block 1
_cod_original_cell_volume 4818.6(5)
_cod_database_code 1561914

loop_
_symmetry_equiv_pos_as_xyz
'x, y, z'
'-x, -y+1/2, z+1/2'
'-x, -y, -z'
'x, y-1/2, -z-1/2'

loop_
_atom_site_label
_atom_site_type_symbol
_atom_site_fract_x
_atom_site_fract_y
_atom_site_fract_z
_atom_site_U_iso_or_equiv
_atom_site_adp_type
_atom_site_occupancy
_atom_site_symmetry_multiplicity
_atom_site_calc_flag
_atom_site_refinement_flags
_atom_site_disorder_assembly
_atom_site_disorder_group
Ce1 Ce 0.18426(8) 0.34112(8) 0.24814(12) 0.0129(4) Uani 1 1 d . . .
Ce2 Ce -0.00023(9) 0.25218(9) 0.49230(11) 0.0132(3) Uani 1 1 d . . .
Ce3 Ce -0.31156(9) 0.34162(9) 0.20977(12) 0.0136(4) Uani 1 1 d . . .
Ce4 Ce 0.49658(8) 0.24861(8) 0.50724(12) 0.0116(3) Uani 1 1 d . . .
Ce5 Ce -0.09536(9) 0.56554(8) 0.25000(13) 0.0128(6) Uani 1.000(8) 1 d . . .
Ce6 Ce 0.40690(9) 0.33935(8) 0.24845(13) 0.0148(4) Uani 1 1 d . . .
Ce7 Ce -0.09342(9) 0.34552(8) 0.28667(12) 0.0132(4) Uani 1 1 d . . .
Ce8 Ce 0.41027(8) 0.56415(8) 0.25089(12) 0.0101(3) Uani 1 1 d . . .
Cs1 Cs 0.18790(11) 0.58053(12) 0.41805(14) 0.0241(4) Uani 1 1 d . . .
Cs2 Cs 0.13760(12) 0.56451(13) 0.08695(15) 0.0297(5) Uani 1 1 d . . .
Cs3 Cs -0.34134(14) 0.09100(15) 0.42252(15) 0.0349(5) Uani 1 1 d . . .
Cs4 Cs 0.33256(14) 0.43097(15) 0.58228(16) 0.0386(6) Uani 1 1 d . . .
Cl1 Cl 0.0142(4) 0.5113(4) 0.2838(5) 0.0182(15) Uani 1 1 d . . .
Cl2 Cl 0.5191(4) 0.5064(4) 0.2506(5) 0.0153(14) Uani 1 1 d . . .
Cl3 Cl -0.2607(4) 0.5069(4) 0.2251(6) 0.0209(16) Uani 1 1 d . . .
Cl4 Cl 0.2397(4) 0.2298(4) 0.2502(6) 0.0192(14) Uani 1 1 d . . .
Cl5 Cl 0.2443(4) 0.5088(4) 0.2383(6) 0.0201(16) Uani 1 1 d . . .
Cl6 Cl 0.3324(4) 0.4148(4) 0.3556(4) 0.0137(13) Uani 1 1 d . . .
Cl7 Cl -0.1840(4) 0.4154(4) 0.3544(5) 0.0135(13) Uani 1 1 d . . .
Cl8 Cl 0.3361(4) 0.4153(4) 0.1448(5) 0.0145(13) Uani 1 1 d . . .
Cl9 Cl 0.4053(4) 0.2004(4) 0.3036(5) 0.0202(15) Uani 1 1 d . . .
Cl10 Cl -0.1503(4) 0.4169(4) 0.1447(5) 0.0175(14) Uani 1 1 d . . .
Cl11 Cl 0.0648(4) 0.3688(4) 0.3351(5) 0.0183(14) Uani 1 1 d . . .
Cl12 Cl 0.5570(4) 0.6871(4) 0.3359(5) 0.0172(14) Uani 1 1 d . . .
Cl13 Cl 0.3762(4) 0.5983(4) 0.4234(5) 0.0138(13) Uani 1 1 d . . .
Cl14 Cl -0.2563(4) 0.2325(3) 0.2467(6) 0.0188(15) Uani 1 1 d . . .
Cl15 Cl -0.1134(4) 0.1924(4) 0.3328(5) 0.0170(14) Uani 1 1 d . . .
Cl16 Cl 0.3739(4) 0.2720(4) 0.0748(5) 0.0193(15) Uani 1 1 d . . .
Cl17 Cl 0.4673(4) 0.3657(4) 0.4273(5) 0.0228(16) Uani 1 1 d . . .
Cl18 Cl 0.1486(4) 0.2729(4) 0.4244(5) 0.0200(15) Uani 1 1 d . . .
Cl19 Cl 0.0445(4) 0.2023(4) 0.1915(5) 0.0189(15) Uani 1 1 d . . .
Cl20 Cl 0.6140(4) 0.3096(5) 0.3713(6) 0.0299(18) Uani 1 1 d . . .
Cl21 Cl 0.5532(4) 0.3617(4) 0.1634(5) 0.0165(14) Uani 1 1 d . . .
Cl22 Cl -0.0820(5) 0.3415(4) 0.4770(6) 0.0235(16) Uani 1 1 d . . .
Cl23 Cl -0.0249(4) 0.6009(4) 0.0791(5) 0.0197(15) Uani 1 1 d . . .
Cl24 Cl 0.1514(4) 0.3639(4) 0.0657(5) 0.0217(16) Uani 1 1 d . . .
Cl25 Cl -0.0455(5) 0.3192(5) 0.1262(6) 0.0332(19) Uani 1 1 d . . .
Cl26 Cl 0.4725(4) 0.1014(4) 0.4297(5) 0.0184(14) Uani 1 1 d . . .
Cl27 Cl -0.3257(4) 0.3377(4) 0.0210(5) 0.0223(15) Uani 1 1 d . . .
Cl28 Cl 0.1254(4) 0.3957(4) 0.5753(6) 0.0228(16) Uani 1 1 d . . .

loop_
_atom_site_aniso_label
_atom_site_aniso_U_11
_atom_site_aniso_U_22
_atom_site_aniso_U_33
_atom_site_aniso_U_23
_atom_site_aniso_U_13
_atom_site_aniso_U_12
Ce1 0.0126(7) 0.0113(7) 0.0161(10) -0.0007(6) -0.0005(6) 0.0070(5)
Ce2 0.0136(7) 0.0123(7) 0.0151(9) 0.0021(6) 0.0014(6) 0.0075(6)
Ce3 0.0130(7) 0.0141(7) 0.0137(9) -0.0001(6) -0.0003(6) 0.0067(6)
Ce4 0.0134(7) 0.0120(7) 0.0105(9) 0.0001(6) 0.0011(6) 0.0073(6)
Ce5 0.0139(8) 0.0095(8) 0.0155(10) 0.0005(6) 0.0000(6) 0.0062(6)
Ce6 0.0154(7) 0.0123(7) 0.0191(10) -0.0005(6) -0.0009(7) 0.0088(6)
Ce7 0.0136(7) 0.0126(7) 0.0160(10) 0.0012(6) 0.0014(6) 0.0086(6)
Ce8 0.0140(7) 0.0094(6) 0.0075(8) -0.0010(6) -0.0011(6) 0.0064(5)
Cs1 0.0266(10) 0.0360(10) 0.0163(11) -0.0035(8) -0.0013(8) 0.0207(8)
Cs2 0.0273(10) 0.0503(12) 0.0140(11) 0.0042(9) 0.0022(8) 0.0211(9)
Cs3 0.0414(12) 0.0534(13) 0.0150(12) -0.0015(10) 0.0002(9) 0.0273(10)
Cs4 0.0380(12) 0.0630(15) 0.0179(13) 0.0049(11) 0.0002(10) 0.0274(11)
Cl1 0.015(3) 0.015(3) 0.026(4) 0.001(3) -0.001(3) 0.008(2)
Cl2 0.012(3) 0.012(3) 0.020(4) 0.003(3) -0.001(3) 0.005(2)
Cl3 0.017(3) 0.015(3) 0.034(5) -0.008(3) -0.008(3) 0.010(2)
Cl4 0.014(3) 0.015(3) 0.027(4) -0.002(3) 0.004(3) 0.007(2)
Cl5 0.017(3) 0.015(3) 0.034(5) -0.005(3) -0.004(3) 0.012(2)
Cl6 0.019(3) 0.019(3) 0.006(3) 0.002(3) 0.004(3) 0.012(2)
Cl7 0.020(3) 0.017(3) 0.007(3) -0.001(3) 0.001(3) 0.013(2)
Cl8 0.021(3) 0.013(3) 0.009(4) 0.001(3) -0.002(3) 0.009(2)
Cl9 0.031(4) 0.014(3) 0.022(4) 0.004(3) 0.003(3) 0.017(3)
Cl10 0.017(3) 0.019(3) 0.017(4) 0.000(3) 0.004(3) 0.009(2)
Cl11 0.018(3) 0.021(3) 0.019(4) 0.003(3) 0.003(3) 0.012(3)
Cl12 0.016(3) 0.015(3) 0.018(4) -0.003(3) -0.002(3) 0.006(2)
Cl13 0.019(3) 0.016(3) 0.009(4) -0.004(3) -0.001(3) 0.010(2)
Cl14 0.021(3) 0.007(3) 0.029(4) 0.004(3) -0.003(3) 0.008(2)
Cl15 0.023(3) 0.016(3) 0.018(4) 0.000(3) -0.002(3) 0.014(3)
Cl16 0.019(3) 0.020(3) 0.020(4) -0.003(3) 0.003(3) 0.011(3)
Cl17 0.032(4) 0.024(3) 0.016(4) -0.007(3) -0.010(3) 0.017(3)
Cl18 0.021(3) 0.024(3) 0.020(4) 0.004(3) 0.003(3) 0.015(3)
Cl19 0.015(3) 0.017(3) 0.020(4) -0.001(3) -0.003(3) 0.004(2)
Cl20 0.016(3) 0.051(5) 0.017(4) 0.004(4) 0.008(3) 0.012(3)
Cl21 0.015(3) 0.025(3) 0.013(4) -0.005(3) -0.001(3) 0.013(2)
Cl22 0.037(4) 0.032(4) 0.015(4) 0.004(3) 0.003(3) 0.028(3)
Cl23 0.023(3) 0.015(3) 0.025(4) 0.004(3) 0.004(3) 0.013(3)
Cl24 0.022(3) 0.021(3) 0.012(4) 0.005(3) -0.002(3) 0.004(3)
Cl25 0.051(5) 0.055(5) 0.014(5) -0.008(4) 0.001(4) 0.042(4)
Cl26 0.032(4) 0.016(3) 0.011(4) -0.002(3) -0.010(3) 0.014(3)
Cl27 0.015(3) 0.034(4) 0.011(4) -0.002(3) 0.002(3) 0.007(3)
Cl28 0.019(3) 0.014(3) 0.026(5) -0.005(3) 0.008(3) 0.001(2)

loop_
_atom_type_symbol
_atom_type_description
_atom_type_scat_dispersion_real
_atom_type_scat_dispersion_imag
_atom_type_scat_source
Cl Cl 0.1484 0.1585 'International Tables Vol C Tables 4.2.6.8 and 6.1.1.4'
Cs Cs -0.3680 2.1192 'International Tables Vol C Tables 4.2.6.8 and 6.1.1.4'
Ce Ce -0.2486 2.6331 'International Tables Vol C Tables 4.2.6.8 and 6.1.1.4'

loop_
_geom_angle_atom_site_label_1
_geom_angle_atom_site_label_2
_geom_angle_atom_site_label_3
_geom_angle
_geom_angle_site_symmetry_1
_geom_angle_site_symmetry_3
Cl19 Ce1 Cl4 80.0(2) . .
Cl19 Ce1 Cl5 136.1(2) . .
Cl4 Ce1 Cl5 140.15(18) . .
Cl19 Ce1 Cl18 86.3(2) . .
Cl4 Ce1 Cl18 74.7(2) . .
Cl5 Ce1 Cl18 116.1(2) . .
Cl19 Ce1 Cl24 71.6(2) . .
Cl4 Ce1 Cl24 108.8(2) . .
Cl5 Ce1 Cl24 76.9(2) . .
Cl18 Ce1 Cl24 156.3(2) . .
Cl19 Ce1 Cl11 80.5(2) . .
Cl4 Ce1 Cl11 139.9(2) . .
Cl5 Ce1 Cl11 74.08(19) . .
Cl18 Ce1 Cl11 69.4(2) . .
Cl24 Ce1 Cl11 97.7(2) . .
Cl19 Ce1 Cl6 149.1(2) . .
Cl4 Ce1 Cl6 73.66(19) . .
Cl5 Ce1 Cl6 74.37(19) . .
Cl18 Ce1 Cl6 71.45(19) . .
Cl24 Ce1 Cl6 132.24(19) . .
Cl11 Ce1 Cl6 109.9(2) . .
Cl19 Ce1 Cl8 123.6(2) . .
Cl4 Ce1 Cl8 73.53(19) . .
Cl5 Ce1 Cl8 71.32(19) . .
Cl18 Ce1 Cl8 130.45(19) . .
Cl24 Ce1 Cl8 71.3(2) . .
Cl11 Ce1 Cl8 145.23(18) . .
Cl6 Ce1 Cl8 63.71(18) . .
Cl25 Ce2 Cl24 78.2(3) 2 2
Cl25 Ce2 Cl22 139.1(2) 2 .
Cl24 Ce2 Cl22 81.3(2) 2 .
Cl25 Ce2 Cl18 77.2(2) 2 .
Cl24 Ce2 Cl18 143.1(2) 2 .
Cl22 Ce2 Cl18 134.3(2) . .
Cl25 Ce2 Cl28 81.4(3) 2 .
Cl24 Ce2 Cl28 129.0(2) 2 .
Cl22 Ce2 Cl28 84.7(2) . .
Cl18 Ce2 Cl28 73.3(2) . .
Cl25 Ce2 Cl23 72.4(2) 2 4_556
Cl24 Ce2 Cl23 76.1(2) 2 4_556
Cl22 Ce2 Cl23 135.2(2) . 4_556
Cl18 Ce2 Cl23 70.5(2) . 4_556
Cl28 Ce2 Cl23 139.0(2) . 4_556
Cl25 Ce2 Cl15 135.2(2) 2 .
Cl24 Ce2 Cl15 74.7(2) 2 .
Cl22 Ce2 Cl15 70.1(2) . .
Cl18 Ce2 Cl15 105.2(2) . .
Cl28 Ce2 Cl15 142.9(2) . .
Cl23 Ce2 Cl15 66.94(18) 4_556 .
Cl25 Ce2 Cl11 142.4(2) 2 .
Cl24 Ce2 Cl11 138.9(2) 2 .
Cl22 Ce2 Cl11 69.1(2) . .
Cl18 Ce2 Cl11 67.29(19) . .
Cl28 Ce2 Cl11 77.1(2) . .
Cl23 Ce2 Cl11 105.4(2) 4_556 .
Cl15 Ce2 Cl11 68.84(18) . .
Cl25 Ce2 Cl19 71.7(2) 2 2
Cl24 Ce2 Cl19 64.68(18) 2 2
Cl22 Ce2 Cl19 67.6(2) . 2
Cl18 Ce2 Cl19 130.3(2) . 2
Cl28 Ce2 Cl19 64.61(18) . 2
Cl23 Ce2 Cl19 130.9(2) 4_556 2
Cl15 Ce2 Cl19 124.29(18) . 2
Cl11 Ce2 Cl19 123.48(18) . 2
Cl20 Ce3 Cl27 147.5(2) 1_455 .
Cl20 Ce3 Cl3 91.9(3) 1_455 .
Cl27 Ce3 Cl3 94.8(2) . .
Cl20 Ce3 Cl14 90.8(2) 1_455 .
Cl27 Ce3 Cl14 103.8(2) . .
Cl3 Ce3 Cl14 140.2(2) . .
Cl20 Ce3 Cl10 137.2(2) 1_455 .
Cl27 Ce3 Cl10 75.3(2) . .
Cl3 Ce3 Cl10 77.1(2) . .
Cl14 Ce3 Cl10 74.2(2) . .
Cl20 Ce3 Cl12 82.9(2) 1_455 4_456
Cl27 Ce3 Cl12 73.4(2) . 4_456
Cl3 Ce3 Cl12 144.79(19) . 4_456
Cl14 Ce3 Cl12 74.91(19) . 4_456
Cl10 Ce3 Cl12 128.5(2) . 4_456
Cl20 Ce3 Cl21 80.1(2) 1_455 1_455
Cl27 Ce3 Cl21 71.7(2) . 1_455
Cl3 Ce3 Cl21 72.53(19) . 1_455
Cl14 Ce3 Cl21 146.74(19) . 1_455
Cl10 Ce3 Cl21 132.3(2) . 1_455
Cl12 Ce3 Cl21 72.27(18) 4_456 1_455
Cl20 Ce3 Cl7 72.4(2) 1_455 .
Cl27 Ce3 Cl7 139.64(19) . .
Cl3 Ce3 Cl7 70.78(19) . .
Cl14 Ce3 Cl7 72.30(19) . .
Cl10 Ce3 Cl7 64.93(19) . .
Cl12 Ce3 Cl7 138.15(19) 4_456 .
Cl21 Ce3 Cl7 132.69(18) 1_455 .
Cl20 Ce4 Cl17 78.9(2) . .
Cl20 Ce4 Cl27 138.4(2) . 2
Cl17 Ce4 Cl27 82.2(2) . 2
Cl20 Ce4 Cl26 80.1(2) . .
Cl17 Ce4 Cl26 128.3(2) . .
Cl27 Ce4 Cl26 83.2(2) 2 .
Cl20 Ce4 Cl16 74.6(2) . 2_655
Cl17 Ce4 Cl16 141.1(2) . 2_655
Cl27 Ce4 Cl16 135.8(2) 2 2_655
Cl26 Ce4 Cl16 74.2(2) . 2_655
Cl20 Ce4 Cl13 74.5(2) . 3_666
Cl17 Ce4 Cl13 75.1(2) . 3_666
Cl27 Ce4 Cl13 134.8(2) 2 3_666
Cl26 Ce4 Cl13 140.98(19) . 3_666
Cl16 Ce4 Cl13 70.75(18) 2_655 3_666
Cl20 Ce4 Cl21 139.9(2) . 2_655
Cl17 Ce4 Cl21 140.7(2) . 2_655
Cl27 Ce4 Cl21 70.1(2) 2 2_655
Cl26 Ce4 Cl21 76.5(2) . 2_655
Cl16 Ce4 Cl21 68.00(19) 2_655 2_655
Cl13 Ce4 Cl21 105.1(2) 3_666 2_655
Cl20 Ce4 Cl12 137.8(2) . 3_666
Cl17 Ce4 Cl12 75.6(2) . 3_666
Cl27 Ce4 Cl12 69.9(2) 2 3_666
Cl26 Ce4 Cl12 141.7(2) . 3_666
Cl16 Ce4 Cl12 106.5(2) 2_655 3_666
Cl13 Ce4 Cl12 66.81(17) 3_666 3_666
Cl21 Ce4 Cl12 69.10(18) 2_655 3_666
Cl23 Ce5 Cl19 85.7(2) . 4_566
Cl23 Ce5 Cl28 154.4(2) . 3_566
Cl19 Ce5 Cl28 72.4(2) 4_566 3_566
Cl23 Ce5 Cl3 107.2(2) . .
Cl19 Ce5 Cl3 141.3(2) 4_566 .
Cl28 Ce5 Cl3 83.5(2) 3_566 .
Cl23 Ce5 Cl1 83.6(2) . .
Cl19 Ce5 Cl1 75.4(2) 4_566 .
Cl28 Ce5 Cl1 103.0(2) 3_566 .
Cl3 Ce5 Cl1 140.92(19) . .
Cl23 Ce5 Cl15 70.1(2) . 4_566
Cl19 Ce5 Cl15 78.5(2) 4_566 4_566
Cl28 Ce5 Cl15 92.1(2) 3_566 4_566
Cl3 Ce5 Cl15 72.41(19) . 4_566
Cl1 Ce5 Cl15 144.0(2) . 4_566
Cl23 Ce5 Cl10 69.85(19) . .
Cl19 Ce5 Cl10 141.8(2) 4_566 .
Cl28 Ce5 Cl10 135.7(2) 3_566 .
Cl3 Ce5 Cl10 75.81(19) . .
Cl1 Ce5 Cl10 73.0(2) . .
Cl15 Ce5 Cl10 117.3(2) 4_566 .
Cl23 Ce5 Cl7 133.30(19) . .
Cl19 Ce5 Cl7 125.1(2) 4_566 .
Cl28 Ce5 Cl7 71.80(19) 3_566 .
Cl3 Ce5 Cl7 71.9(2) . .
Cl1 Ce5 Cl7 73.75(19) . .
Cl15 Ce5 Cl7 142.20(19) 4_566 .
Cl10 Ce5 Cl7 64.70(19) . .
Cl9 Ce6 Cl16 86.0(2) . .
Cl9 Ce6 Cl17 72.9(2) . .
Cl16 Ce6 Cl17 156.4(2) . .
Cl9 Ce6 Cl4 79.5(2) . .
Cl16 Ce6 Cl4 75.6(2) . .
Cl17 Ce6 Cl4 109.8(2) . .
Cl9 Ce6 Cl2 136.2(2) . .
Cl16 Ce6 Cl2 113.8(2) . .
Cl17 Ce6 Cl2 76.9(2) . .
Cl4 Ce6 Cl2 141.46(19) . .
Cl9 Ce6 Cl8 149.4(2) . .
Cl16 Ce6 Cl8 72.2(2) . .
Cl17 Ce6 Cl8 131.3(2) . .
Cl4 Ce6 Cl8 74.6(2) . .
Cl2 Ce6 Cl8 73.60(18) . .
Cl9 Ce6 Cl21 79.3(2) . .
Cl16 Ce6 Cl21 69.73(19) . .
Cl17 Ce6 Cl21 95.5(2) . .
Cl4 Ce6 Cl21 140.3(2) . .
Cl2 Ce6 Cl21 72.76(19) . .
Cl8 Ce6 Cl21 111.3(2) . .
Cl9 Ce6 Cl6 122.7(2) . .
Cl16 Ce6 Cl6 131.6(2) . .
Cl17 Ce6 Cl6 70.7(2) . .
Cl4 Ce6 Cl6 73.28(19) . .
Cl2 Ce6 Cl6 73.71(19) . .
Cl8 Ce6 Cl6 64.35(19) . .
Cl21 Ce6 Cl6 145.85(19) . .
Cl25 Ce7 Cl1 94.2(3) . .
Cl25 Ce7 Cl22 146.7(2) . .
Cl1 Ce7 Cl22 91.3(2) . .
Cl25 Ce7 Cl14 91.4(3) . .
Cl1 Ce7 Cl14 140.61(19) . .
Cl22 Ce7 Cl14 104.9(2) . .
Cl25 Ce7 Cl15 84.1(2) . .
Cl1 Ce7 Cl15 145.0(2) . .
Cl22 Ce7 Cl15 72.9(2) . .
Cl14 Ce7 Cl15 74.35(18) . .
Cl25 Ce7 Cl7 138.2(2) . .
Cl1 Ce7 Cl7 75.45(19) . .
Cl22 Ce7 Cl7 74.9(2) . .
Cl14 Ce7 Cl7 74.61(19) . .
Cl15 Ce7 Cl7 126.9(2) . .
Cl25 Ce7 Cl11 79.4(2) . .
Cl1 Ce7 Cl11 73.05(19) . .
Cl22 Ce7 Cl11 70.9(2) . .
Cl14 Ce7 Cl11 146.08(18) . .
Cl15 Ce7 Cl11 72.30(18) . .
Cl7 Ce7 Cl11 132.2(2) . .
Cl25 Ce7 Cl10 73.0(2) . .
Cl1 Ce7 Cl10 72.53(19) . .
Cl22 Ce7 Cl10 139.5(2) . .
Cl14 Ce7 Cl10 71.99(19) . .
Cl15 Ce7 Cl10 138.4(2) . .
Cl7 Ce7 Cl10 65.23(19) . .
Cl11 Ce7 Cl10 133.51(19) . .
Cl13 Ce8 Cl9 85.4(2) . 4_566
Cl13 Ce8 Cl2 113.7(2) . .
Cl9 Ce8 Cl2 138.6(2) 4_566 .
Cl13 Ce8 Cl5 78.1(2) . .
Cl9 Ce8 Cl5 76.9(2) 4_566 .
Cl2 Ce8 Cl5 140.71(18) . .
Cl13 Ce8 Cl26 155.40(18) . 4_566
Cl9 Ce8 Cl26 72.7(2) 4_566 4_566
Cl2 Ce8 Cl26 78.3(2) . 4_566
Cl5 Ce8 Cl26 106.7(2) . 4_566
Cl13 Ce8 Cl12 70.25(19) . .
Cl9 Ce8 Cl12 80.4(2) 4_566 .
Cl2 Ce8 Cl12 73.20(19) . .
Cl5 Ce8 Cl12 142.3(2) . .
Cl26 Ce8 Cl12 94.7(2) 4_566 .
Cl13 Ce8 Cl6 71.64(18) . .
Cl9 Ce8 Cl6 146.4(2) 4_566 .
Cl2 Ce8 Cl6 74.43(18) . .
Cl5 Ce8 Cl6 74.6(2) . .
Cl26 Ce8 Cl6 132.95(19) 4_566 .
Cl12 Ce8 Cl6 112.6(2) . .
Cl13 Ce8 Cl8 131.29(19) . .
Cl9 Ce8 Cl8 122.4(2) 4_566 .
Cl2 Ce8 Cl8 73.16(19) . .
Cl5 Ce8 Cl8 71.82(19) . .
Cl26 Ce8 Cl8 71.78(19) 4_566 .
Cl12 Ce8 Cl8 145.64(19) . .
Cl6 Ce8 Cl8 64.02(18) . .
Cl7 Cs1 Cl5 143.37(17) 3_566 .
Cl7 Cs1 Cl22 61.02(17) 3_566 3_566
Cl5 Cs1 Cl22 154.68(19) . 3_566
Cl7 Cs1 Cl13 90.55(16) 3_566 .
Cl5 Cs1 Cl13 61.92(16) . .
Cl22 Cs1 Cl13 139.77(18) 3_566 .
Cl7 Cs1 Cl1 122.83(17) 3_566 .
Cl5 Cs1 Cl1 80.98(17) . .
Cl22 Cs1 Cl1 76.21(18) 3_566 .
Cl13 Cs1 Cl1 142.89(17) . .
Cl7 Cs1 Cl4 132.96(17) 3_566 4_566
Cl5 Cs1 Cl4 76.43(18) . 4_566
Cl22 Cs1 Cl4 87.14(18) 3_566 4_566
Cl13 Cs1 Cl4 94.44(16) . 4_566
Cl1 Cs1 Cl4 75.16(16) . 4_566
Cl7 Cs1 Cl16 88.25(17) 3_566 4_566
Cl5 Cs1 Cl16 94.67(17) . 4_566
Cl22 Cs1 Cl16 92.46(18) 3_566 4_566
Cl13 Cs1 Cl16 56.43(15) . 4_566
Cl1 Cs1 Cl16 131.88(17) . 4_566
Cl4 Cs1 Cl16 57.46(16) 4_566 4_566
Cl7 Cs1 Cl11 109.98(17) 3_566 .
Cl5 Cs1 Cl11 57.52(16) . .
Cl22 Cs1 Cl11 115.41(17) 3_566 .
Cl13 Cs1 Cl11 100.26(15) . .
Cl1 Cs1 Cl11 55.94(15) . .
Cl4 Cs1 Cl11 114.98(17) 4_566 .
Cl16 Cs1 Cl11 151.45(17) 4_566 .
Cl7 Cs1 Cl28 55.01(15) 3_566 .
Cl5 Cs1 Cl28 96.30(16) . .
Cl22 Cs1 Cl28 98.57(17) 3_566 .
Cl13 Cs1 Cl28 84.81(16) . .
Cl1 Cs1 Cl28 100.70(16) . .
Cl4 Cs1 Cl28 172.03(17) 4_566 .
Cl16 Cs1 Cl28 127.34(16) 4_566 .
Cl11 Cs1 Cl28 57.53(16) . .
Cl7 Cs1 Cs2 168.43(12) 3_566 .
Cl5 Cs1 Cs2 45.57(12) . .
Cl22 Cs1 Cs2 109.29(14) 3_566 .
Cl13 Cs1 Cs2 100.98(13) . .
Cl1 Cs1 Cs2 45.92(12) . .
Cl4 Cs1 Cs2 47.76(13) 4_566 .
Cl16 Cs1 Cs2 98.89(13) 4_566 .
Cl11 Cs1 Cs2 67.26(12) . .
Cl28 Cs1 Cs2 124.56(12) . .
Cl7 Cs1 Cs4 65.96(11) 3_566 .
Cl5 Cs1 Cs4 77.47(13) . .
Cl22 Cs1 Cs4 126.69(14) 3_566 .
Cl13 Cs1 Cs4 42.33(11) . .
Cl1 Cs1 Cs4 133.27(12) . .
Cl4 Cs1 Cs4 136.54(12) 4_566 .
Cl16 Cs1 Cs4 91.04(11) 4_566 .
Cl11 Cs1 Cs4 77.56(11) . .
Cl28 Cs1 Cs4 42.54(11) . .
Cs2 Cs1 Cs4 122.59(5) . .
Cl10 Cs2 Cl27 59.53(17) 3_565 3_565
Cl10 Cs2 Cl23 88.36(18) 3_565 .
Cl27 Cs2 Cl23 130.96(18) 3_565 .
Cl10 Cs2 Cl5 129.58(18) 3_565 .
Cl27 Cs2 Cl5 81.39(18) 3_565 .
Cl23 Cs2 Cl5 141.71(19) . .
Cl10 Cs2 Cl1 147.60(17) 3_565 .
Cl27 Cs2 Cl1 151.97(18) 3_565 .
Cl23 Cs2 Cl1 63.54(17) . .
Cl5 Cs2 Cl1 78.63(17) . .
Cl10 Cs2 Cl4 125.52(17) 3_565 4_566
Cl27 Cs2 Cl4 82.47(17) 3_565 4_566
Cl23 Cs2 Cl4 89.67(17) . 4_566
Cl5 Cs2 Cl4 73.09(16) . 4_566
Cl1 Cs2 Cl4 73.05(16) . 4_566
Cl10 Cs2 Cl23 54.32(16) 3_565 3_565
Cl27 Cs2 Cl23 99.49(17) 3_565 3_565
Cl23 Cs2 Cl23 87.25(16) . 3_565
Cl5 Cs2 Cl23 109.49(16) . 3_565
Cl1 Cs2 Cl23 105.59(16) . 3_565
Cl4 Cs2 Cl23 176.92(16) 4_566 3_565
Cl10 Cs2 Cl18 83.48(17) 3_565 4_566
Cl27 Cs2 Cl18 85.20(17) 3_565 4_566
Cl23 Cs2 Cl18 52.87(14) . 4_566
Cl5 Cs2 Cl18 126.40(16) . 4_566
Cl1 Cs2 Cl18 91.00(16) . 4_566
Cl4 Cs2 Cl18 53.75(16) 4_566 4_566
Cl23 Cs2 Cl18 123.87(16) 3_565 4_566
Cl10 Cs2 Cl24 89.23(16) 3_565 .
Cl27 Cs2 Cl24 86.32(17) 3_565 .
Cl23 Cs2 Cl24 132.70(16) . .
Cl5 Cs2 Cl24 55.38(15) . .
Cl1 Cs2 Cl24 98.12(15) . .
Cl4 Cs2 Cl24 128.34(16) 4_566 .
Cl23 Cs2 Cl24 54.37(15) 3_565 .
Cl18 Cs2 Cl24 170.84(17) 4_566 .
Cl10 Cs2 Cs1 166.57(12) 3_565 .
Cl27 Cs2 Cs1 107.18(13) 3_565 .
Cl23 Cs2 Cs1 100.63(14) . .
Cl5 Cs2 Cs1 43.38(12) . .
Cl1 Cs2 Cs1 45.30(12) . .
Cl4 Cs2 Cs1 45.49(12) 4_566 .
Cl23 Cs2 Cs1 135.34(12) 3_565 .
Cl18 Cs2 Cs1 93.96(13) 4_566 .
Cl24 Cs2 Cs1 91.86(12) . .
Cl10 Cs2 Cs2 64.31(12) 3_565 3_565
Cl27 Cs2 Cs2 123.84(15) 3_565 3_565
Cl23 Cs2 Cs2 45.18(12) . 3_565
Cl5 Cs2 Cs2 139.78(13) . 3_565
Cl1 Cs2 Cs2 83.80(12) . 3_565
Cl4 Cs2 Cs2 134.85(13) 4_566 3_565
Cl23 Cs2 Cs2 42.07(11) 3_565 3_565
Cl18 Cs2 Cs2 89.47(12) 4_566 3_565
Cl24 Cs2 Cs2 92.37(12) . 3_565
Cs1 Cs2 Cs2 128.97(7) . 3_565
Cl8 Cs3 Cl2 138.49(18) 2 4_456
Cl8 Cs3 Cl3 125.08(18) 2 4_556
Cl2 Cs3 Cl3 75.09(17) 4_456 4_556
Cl8 Cs3 Cl14 138.90(18) 2 .
Cl2 Cs3 Cl14 76.89(17) 4_456 .
Cl3 Cs3 Cl14 75.93(16) 4_556 .
Cl8 Cs3 Cl26 91.26(17) 2 1_455
Cl2 Cs3 Cl26 60.06(15) 4_456 1_455
Cl3 Cs3 Cl26 135.13(18) 4_556 1_455
Cl14 Cs3 Cl26 93.97(16) . 1_455
Cl8 Cs3 Cl16 56.39(16) 2 2
Cl2 Cs3 Cl16 114.23(16) 4_456 2
Cl3 Cs3 Cl16 164.96(17) 4_556 2
Cl14 Cs3 Cl16 94.24(17) . 2
Cl26 Cs3 Cl16 55.75(15) 1_455 2
Cl8 Cs3 Cl24 55.15(16) 2 2
Cl2 Cs3 Cl24 156.61(17) 4_456 2
Cl3 Cs3 Cl24 81.90(17) 4_556 2
Cl14 Cs3 Cl24 101.69(16) . 2
Cl26 Cs3 Cl24 142.66(17) 1_455 2
Cl16 Cs3 Cl24 89.14(16) 2 2
Cl8 Cs3 Cl26 55.25(15) 2 3_556
Cl2 Cs3 Cl26 89.00(16) 4_456 3_556
Cl3 Cs3 Cl26 97.69(16) 4_556 3_556
Cl14 Cs3 Cl26 165.56(17) . 3_556
Cl26 Cs3 Cl26 81.36(15) 1_455 3_556
Cl16 Cs3 Cl26 94.36(15) 2 3_556
Cl24 Cs3 Cl26 90.02(15) 2 3_556
Cl8 Cs3 Cl21 106.34(16) 2 4_456
Cl2 Cs3 Cl21 53.49(14) 4_456 4_456
Cl3 Cs3 Cl21 52.88(14) 4_556 4_456
Cl14 Cs3 Cl21 113.66(16) . 4_456
Cl26 Cs3 Cl21 95.47(14) 1_455 4_456
Cl16 Cs3 Cl21 142.08(15) 2 4_456
Cl24 Cs3 Cl21 108.47(15) 2 4_456
Cl26 Cs3 Cl21 53.73(14) 3_556 4_456
Cl8 Cs3 Cl15 107.40(17) 2 .
Cl2 Cs3 Cl15 112.74(16) 4_456 .
Cl3 Cs3 Cl15 52.73(14) 4_556 .
Cl14 Cs3 Cl15 53.80(15) . .
Cl26 Cs3 Cl15 146.61(15) 1_455 .
Cl16 Cs3 Cl15 112.26(15) 2 .
Cl24 Cs3 Cl15 53.22(15) 2 .
Cl26 Cs3 Cl15 132.03(15) 3_556 .
Cl21 Cs3 Cl15 105.03(14) 4_456 .
Cl8 Cs3 Cs4 170.67(13) 2 2_554
Cl2 Cs3 Cs4 43.83(12) 4_456 2_554
Cl3 Cs3 Cs4 45.73(13) 4_556 2_554
Cl14 Cs3 Cs4 46.33(12) . 2_554
Cl26 Cs3 Cs4 96.15(12) 1_455 2_554
Cl16 Cs3 Cs4 132.81(13) 2 2_554
Cl24 Cs3 Cs4 119.17(12) 2 2_554
Cl26 Cs3 Cs4 120.28(12) 3_556 2_554
Cl21 Cs3 Cs4 67.39(11) 4_456 2_554
Cl15 Cs3 Cs4 68.94(11) . 2_554
Cl6 Cs4 Cl2 134.12(18) . 3_666
Cl6 Cs4 Cl3 146.17(18) . 3_566
Cl2 Cs4 Cl3 73.31(16) 3_666 3_566
Cl6 Cs4 Cl14 126.90(17) . 2
Cl2 Cs4 Cl14 74.79(16) 3_666 2
Cl3 Cs4 Cl14 72.95(16) 3_566 2
Cl6 Cs4 Cl28 90.24(17) . .
Cl2 Cs4 Cl28 134.63(18) 3_666 .
Cl3 Cs4 Cl28 61.80(16) 3_566 .
Cl14 Cs4 Cl28 85.79(17) 2 .
Cl6 Cs4 Cl13 56.13(15) . .
Cl2 Cs4 Cl13 110.57(16) 3_666 .
Cl3 Cs4 Cl13 99.65(16) 3_566 .
Cl14 Cs4 Cl13 169.61(16) 2 .
Cl28 Cs4 Cl13 84.23(16) . .
Cl6 Cs4 Cl17 90.67(17) . 3_666
Cl2 Cs4 Cl17 56.65(16) 3_666 3_666
Cl3 Cs4 Cl17 92.64(16) 3_566 3_666
Cl14 Cs4 Cl17 131.43(17) 2 3_666
Cl28 Cs4 Cl17 128.33(17) . 3_666
Cl13 Cs4 Cl17 54.84(15) . 3_666
Cl6 Cs4 Cl12 102.99(16) . 3_666
Cl2 Cs4 Cl12 53.79(14) 3_666 3_666
Cl3 Cs4 Cl12 110.49(17) 3_566 3_666
Cl14 Cs4 Cl12 53.72(15) 2 3_666
Cl28 Cs4 Cl12 137.28(16) . 3_666
Cl13 Cs4 Cl12 136.67(15) . 3_666
Cl17 Cs4 Cl12 92.42(14) 3_666 3_666
Cl6 Cs4 Cl18 53.06(16) . .
Cl2 Cs4 Cl18 156.85(15) 3_666 .
Cl3 Cs4 Cl18 111.38(16) 3_566 .
Cl14 Cs4 Cl18 84.82(16) 2 .
Cl28 Cs4 Cl18 52.30(15) . .
Cl13 Cs4 Cl18 91.34(15) . .
Cl17 Cs4 Cl18 142.11(17) 3_666 .
Cl12 Cs4 Cl18 105.06(14) 3_666 .
Cl6 Cs4 Cl17 52.20(15) . .
Cl2 Cs4 Cl17 88.10(16) 3_666 .
Cl3 Cs4 Cl17 160.97(16) 3_566 .
Cl14 Cs4 Cl17 98.69(16) 2 .
Cl28 Cs4 Cl17 135.87(17) . .
Cl13 Cs4 Cl17 90.51(15) . .
Cl17 Cs4 Cl17 80.05(16) 3_666 .
Cl12 Cs4 Cl17 52.91(15) 3_666 .
Cl18 Cs4 Cl17 84.19(15) . .
Cl6 Cs4 Cs3 168.84(13) . 2
Cl2 Cs4 Cs3 43.35(12) 3_666 2
Cl3 Cs4 Cs3 43.94(12) 3_566 2
Cl14 Cs4 Cs3 44.20(12) 2 2
Cl28 Cs4 Cs3 95.17(14) . 2
Cl13 Cs4 Cs3 134.09(12) . 2
Cl17 Cs4 Cs3 93.59(13) 3_666 2
Cl12 Cs4 Cs3 66.55(11) 3_666 2
Cl18 Cs4 Cs3 124.13(12) . 2
Cl17 Cs4 Cs3 118.49(12) . 2
Cl6 Cs4 Cs1 68.28(12) . .
Cl2 Cs4 Cs1 132.27(12) 3_666 .
Cl3 Cs4 Cs1 78.20(12) 3_566 .
Cl14 Cs4 Cs1 131.03(12) 2 .
Cl28 Cs4 Cs1 45.49(12) . .
Cl13 Cs4 Cs1 38.80(10) . .
Cl17 Cs4 Cs1 87.89(12) 3_666 .
Cl12 Cs4 Cs1 171.27(13) 3_666 .
Cl18 Cs4 Cs1 69.96(10) . .
Cl17 Cs4 Cs1 118.68(12) . .
Cs3 Cs4 Cs1 122.14(6) 2 .
Ce7 Cl1 Ce5 99.1(2) . .
Ce7 Cl1 Cs1 116.4(2) . .
Ce5 Cl1 Cs1 134.5(2) . .
Ce7 Cl1 Cs2 110.3(2) . .
Ce5 Cl1 Cs2 105.3(2) . .
Cs1 Cl1 Cs2 88.78(15) . .
Ce8 Cl2 Ce6 98.67(19) . .
Ce8 Cl2 Cs3 111.7(2) . 4_666
Ce6 Cl2 Cs3 119.8(2) . 4_666
Ce8 Cl2 Cs4 120.1(2) . 3_666
Ce6 Cl2 Cs4 115.3(2) . 3_666
Cs3 Cl2 Cs4 92.82(15) 4_666 3_666
Ce5 Cl3 Ce3 98.6(2) . .
Ce5 Cl3 Cs3 124.6(2) . 4_566
Ce3 Cl3 Cs3 119.0(2) . 4_566
Ce5 Cl3 Cs4 107.8(2) . 3_566
Ce3 Cl3 Cs4 117.3(2) . 3_566
Cs3 Cl3 Cs4 90.33(16) 4_566 3_566
Ce1 Cl4 Ce6 98.8(2) . .
Ce1 Cl4 Cs1 123.1(3) . 4_556
Ce6 Cl4 Cs1 110.7(2) . 4_556
Ce1 Cl4 Cs2 114.9(2) . 4_556
Ce6 Cl4 Cs2 124.6(3) . 4_556
Cs1 Cl4 Cs2 86.75(14) 4_556 4_556
Ce8 Cl5 Ce1 99.7(2) . .
Ce8 Cl5 Cs1 109.0(2) . .
Ce1 Cl5 Cs1 112.9(2) . .
Ce8 Cl5 Cs2 130.1(3) . .
Ce1 Cl5 Cs2 114.0(2) . .
Cs1 Cl5 Cs2 91.05(15) . .
Ce8 Cl6 Ce1 95.1(2) . .
Ce8 Cl6 Ce6 93.66(19) . .
Ce1 Cl6 Ce6 93.77(19) . .
Ce8 Cl6 Cs4 117.2(2) . .
Ce1 Cl6 Cs4 122.5(2) . .
Ce6 Cl6 Cs4 126.8(2) . .
Ce7 Cl7 Ce5 95.02(19) . .
Ce7 Cl7 Ce3 94.32(19) . .
Ce5 Cl7 Ce3 91.69(19) . .
Ce7 Cl7 Cs1 112.7(2) . 3_566
Ce5 Cl7 Cs1 120.5(2) . 3_566
Ce3 Cl7 Cs1 134.0(2) . 3_566
Ce6 Cl8 Ce8 95.1(2) . .
Ce6 Cl8 Ce1 94.86(19) . .
Ce8 Cl8 Ce1 94.6(2) . .
Ce6 Cl8 Cs3 118.7(2) . 2_554
Ce8 Cl8 Cs3 124.0(2) . 2_554
Ce1 Cl8 Cs3 122.6(2) . 2_554
Ce6 Cl9 Ce8 146.2(3) . 4_556
Ce3 Cl10 Ce5 95.1(2) . .
Ce3 Cl10 Ce7 94.9(2) . .
Ce5 Cl10 Ce7 92.3(2) . .
Ce3 Cl10 Cs2 113.0(2) . 3_565
Ce5 Cl10 Cs2 116.8(2) . 3_565
Ce7 Cl10 Cs2 136.1(2) . 3_565
Ce1 Cl11 Ce7 136.0(3) . .
Ce1 Cl11 Ce2 106.0(2) . .
Ce7 Cl11 Ce2 93.38(19) . .
Ce1 Cl11 Cs1 102.33(18) . .
Ce7 Cl11 Cs1 106.89(19) . .
Ce2 Cl11 Cs1 111.0(2) . .
Ce3 Cl12 Ce8 137.7(3) 4_666 .
Ce3 Cl12 Ce4 93.44(18) 4_666 3_666
Ce8 Cl12 Ce4 105.7(2) . 3_666
Ce3 Cl12 Cs4 102.52(18) 4_666 3_666
Ce8 Cl12 Cs4 104.06(17) . 3_666
Ce4 Cl12 Cs4 112.7(2) 3_666 3_666
Ce8 Cl13 Ce4 112.4(2) . 3_666
Ce8 Cl13 Cs1 108.2(2) . .
Ce4 Cl13 Cs1 114.67(19) 3_666 .
Ce8 Cl13 Cs4 110.42(19) . .
Ce4 Cl13 Cs4 111.5(2) 3_666 .
Cs1 Cl13 Cs4 98.87(16) . .
Ce3 Cl14 Ce7 98.62(18) . .
Ce3 Cl14 Cs3 120.8(2) . .
Ce7 Cl14 Cs3 110.4(2) . .
Ce3 Cl14 Cs4 111.8(2) . 2_554
Ce7 Cl14 Cs4 127.8(2) . 2_554
Cs3 Cl14 Cs4 89.48(14) . 2_554
Ce7 Cl15 Ce5 139.1(3) . 4_556
Ce7 Cl15 Ce2 95.27(19) . .
Ce5 Cl15 Ce2 106.4(2) 4_556 .
Ce7 Cl15 Cs3 97.61(17) . .
Ce5 Cl15 Cs3 106.74(18) 4_556 .
Ce2 Cl15 Cs3 109.5(2) . .
Ce6 Cl16 Ce4 111.5(2) . 2_654
Ce6 Cl16 Cs1 108.9(2) . 4_556
Ce4 Cl16 Cs1 110.59(19) 2_654 4_556
Ce6 Cl16 Cs3 107.57(19) . 2_554
Ce4 Cl16 Cs3 110.3(2) 2_654 2_554
Cs1 Cl16 Cs3 107.75(18) 4_556 2_554
Ce6 Cl17 Ce4 118.2(2) . .
Ce6 Cl17 Cs4 105.0(2) . 3_666
Ce4 Cl17 Cs4 108.9(2) . 3_666
Ce6 Cl17 Cs4 108.1(2) . .
Ce4 Cl17 Cs4 114.7(2) . .
Cs4 Cl17 Cs4 99.95(16) 3_666 .
Ce1 Cl18 Ce2 112.3(2) . .
Ce1 Cl18 Cs2 108.2(2) . 4_556
Ce2 Cl18 Cs2 109.4(2) . 4_556
Ce1 Cl18 Cs4 105.05(19) . .
Ce2 Cl18 Cs4 110.0(2) . .
Cs2 Cl18 Cs4 111.97(17) 4_556 .
Ce5 Cl19 Ce1 144.8(3) 4_556 .
Ce5 Cl19 Ce2 105.6(2) 4_556 2_554
Ce1 Cl19 Ce2 105.3(2) . 2_554
Ce3 Cl20 Ce4 162.9(3) 1_655 .
Ce3 Cl21 Ce6 138.2(3) 1_655 .
Ce3 Cl21 Ce4 94.58(19) 1_655 2_654
Ce6 Cl21 Ce4 106.6(2) . 2_654
Ce3 Cl21 Cs3 102.97(18) 1_655 4_666
Ce6 Cl21 Cs3 102.69(18) . 4_666
Ce4 Cl21 Cs3 110.4(2) 2_654 4_666
Ce7 Cl22 Ce2 99.7(2) . .
Ce7 Cl22 Cs1 111.4(2) . 3_566
Ce2 Cl22 Cs1 148.1(3) . 3_566
Ce5 Cl23 Ce2 113.0(2) . 4_566
Ce5 Cl23 Cs2 107.1(2) . .
Ce2 Cl23 Cs2 119.5(2) 4_566 .
Ce5 Cl23 Cs2 112.4(2) . 3_565
Ce2 Cl23 Cs2 110.6(2) 4_566 3_565
Cs2 Cl23 Cs2 92.75(16) . 3_565
Ce1 Cl24 Ce2 117.1(2) . 2_554
Ce1 Cl24 Cs3 106.8(2) . 2_554
Ce2 Cl24 Cs3 116.3(2) 2_554 2_554
Ce1 Cl24 Cs2 101.5(2) . .
Ce2 Cl24 Cs2 104.6(2) 2_554 .
Cs3 Cl24 Cs2 109.25(16) 2_554 .
Ce7 Cl25 Ce2 160.5(4) . 2_554
Ce8 Cl26 Ce4 117.4(2) 4_556 .
Ce8 Cl26 Cs3 104.9(2) 4_556 1_655
Ce4 Cl26 Cs3 112.4(2) . 1_655
Ce8 Cl26 Cs3 106.72(19) 4_556 3_556
Ce4 Cl26 Cs3 114.8(2) . 3_556
Cs3 Cl26 Cs3 98.64(15) 1_655 3_556
Ce3 Cl27 Ce4 98.9(2) . 2_554
Ce3 Cl27 Cs2 112.1(2) . 3_565
Ce4 Cl27 Cs2 149.0(3) 2_554 3_565
Ce5 Cl28 Ce2 117.2(2) 3_566 .
Ce5 Cl28 Cs4 105.7(2) 3_566 .
Ce2 Cl28 Cs4 120.0(2) . .
Ce5 Cl28 Cs1 108.3(2) 3_566 .
Ce2 Cl28 Cs1 110.6(2) . .
Cs4 Cl28 Cs1 91.97(15) . .

loop_
_geom_bond_atom_site_label_1
_geom_bond_atom_site_label_2
_geom_bond_distance
_geom_bond_site_symmetry_2
Ce1 Cl19 2.828(6) .
Ce1 Cl4 2.845(7) .
Ce1 Cl5 2.854(6) .
Ce1 Cl18 2.854(8) .
Ce1 Cl24 2.864(8) .
Ce1 Cl11 2.920(7) .
Ce1 Cl6 2.953(7) .
Ce1 Cl8 2.973(7) .
Ce2 Cl25 2.803(8) 2
Ce2 Cl24 2.871(7) 2
Ce2 Cl22 2.874(7) .
Ce2 Cl18 2.885(7) .
Ce2 Cl28 2.901(7) .
Ce2 Cl23 2.920(7) 4_556
Ce2 Cl15 3.035(7) .
Ce2 Cl11 3.047(7) .
Ce2 Cl19 3.317(8) 2
Ce3 Cl20 2.705(8) 1_455
Ce3 Cl27 2.812(8) .
Ce3 Cl3 2.849(7) .
Ce3 Cl14 2.855(6) .
Ce3 Cl10 2.874(7) .
Ce3 Cl12 2.879(6) 4_456
Ce3 Cl21 2.913(6) 1_455
Ce3 Cl7 3.037(7) .
Ce4 Cl20 2.820(8) .
Ce4 Cl17 2.854(7) .
Ce4 Cl27 2.874(7) 2
Ce4 Cl26 2.887(7) .
Ce4 Cl16 2.905(7) 2_655
Ce4 Cl13 2.938(6) 3_666
Ce4 Cl21 2.968(7) 2_655
Ce4 Cl12 3.054(7) 3_666
Ce5 Cl23 2.797(8) .
Ce5 Cl19 2.819(7) 4_566
Ce5 Cl28 2.837(8) 3_566
Ce5 Cl3 2.837(7) .
Ce5 Cl1 2.840(7) .
Ce5 Cl15 2.918(7) 4_566
Ce5 Cl10 2.966(7) .
Ce5 Cl7 2.970(7) .
Ce6 Cl9 2.796(6) .
Ce6 Cl16 2.814(8) .
Ce6 Cl17 2.841(8) .
Ce6 Cl4 2.852(7) .
Ce6 Cl2 2.859(6) .
Ce6 Cl8 2.900(7) .
Ce6 Cl21 2.929(7) .
Ce6 Cl6 2.973(7) .
Ce7 Cl25 2.694(8) .
Ce7 Cl1 2.824(6) .
Ce7 Cl22 2.837(8) .
Ce7 Cl14 2.865(7) .
Ce7 Cl15 2.874(6) .
Ce7 Cl7 2.876(6) .
Ce7 Cl11 2.953(7) .
Ce7 Cl10 3.014(8) .
Ce8 Cl13 2.803(7) .
Ce8 Cl9 2.805(6) 4_566
Ce8 Cl2 2.834(6) .
Ce8 Cl5 2.840(7) .
Ce8 Cl26 2.879(7) 4_566
Ce8 Cl12 2.930(7) .
Ce8 Cl6 2.949(7) .
Ce8 Cl8 2.953(7) .
Cs1 Cl7 3.379(7) 3_566
Cs1 Cl5 3.426(8) .
Cs1 Cl22 3.462(7) 3_566
Cs1 Cl13 3.486(7) .
Cs1 Cl1 3.546(7) .
Cs1 Cl4 3.563(8) 4_566
Cs1 Cl16 3.662(7) 4_566
Cs1 Cl11 3.776(7) .
Cs1 Cl28 3.923(8) .
Cs1 Cs2 4.988(3) .
Cs1 Cs4 5.497(3) .
Cs2 Cl10 3.451(8) 3_565
Cs2 Cl27 3.541(7) 3_565
Cs2 Cl23 3.550(7) .
Cs2 Cl5 3.563(7) .
Cs2 Cl1 3.584(8) .
Cs2 Cl4 3.699(8) 4_566
Cs2 Cl23 3.759(8) 3_565
Cs2 Cl18 3.936(7) 4_566
Cs2 Cl24 4.035(8) .
Cs2 Cs2 5.293(4) 3_565
Cs3 Cl8 3.304(7) 2
Cs3 Cl2 3.489(7) 4_456
Cs3 Cl3 3.523(7) 4_556
Cs3 Cl14 3.539(8) .
Cs3 Cl26 3.708(8) 1_455
Cs3 Cl16 3.768(8) 2
Cs3 Cl24 3.948(8) 2
Cs3 Cl26 3.962(7) 3_556
Cs3 Cl21 4.057(7) 4_456
Cs3 Cl15 4.057(7) .
Cs3 Cs4 5.076(3) 2_554
Cs4 Cl6 3.378(7) .
Cs4 Cl2 3.520(7) 3_666
Cs4 Cl3 3.635(8) 3_566
Cs4 Cl14 3.672(8) 2
Cs4 Cl28 3.719(8) .
Cs4 Cl13 3.747(7) .
Cs4 Cl17 3.914(8) 3_666
Cs4 Cl12 4.016(7) 3_666
Cs4 Cl18 4.083(8) .
Cs4 Cl17 4.118(8) .
Cs4 Cs3 5.076(3) 2
Cl2 Cs3 3.489(7) 4_666
Cl2 Cs4 3.520(7) 3_666
Cl3 Cs3 3.523(7) 4_566
Cl3 Cs4 3.635(8) 3_566
Cl4 Cs1 3.563(8) 4_556
Cl4 Cs2 3.699(8) 4_556
Cl7 Cs1 3.379(7) 3_566
Cl8 Cs3 3.304(7) 2_554
Cl9 Ce8 2.805(6) 4_556
Cl10 Cs2 3.451(8) 3_565
Cl12 Ce3 2.879(6) 4_666
Cl12 Ce4 3.054(7) 3_666
Cl12 Cs4 4.016(7) 3_666
Cl13 Ce4 2.938(6) 3_666
Cl14 Cs4 3.672(8) 2_554
Cl15 Ce5 2.918(7) 4_556
Cl16 Ce4 2.905(7) 2_654
Cl16 Cs1 3.662(7) 4_556
Cl16 Cs3 3.768(8) 2_554
Cl17 Cs4 3.914(8) 3_666
Cl18 Cs2 3.936(7) 4_556
Cl19 Ce5 2.819(7) 4_556
Cl19 Ce2 3.317(8) 2_554
Cl20 Ce3 2.705(8) 1_655
Cl21 Ce3 2.913(6) 1_655
Cl21 Ce4 2.968(7) 2_654
Cl21 Cs3 4.057(7) 4_666
Cl22 Cs1 3.462(7) 3_566
Cl23 Ce2 2.920(7) 4_566
Cl23 Cs2 3.759(8) 3_565
Cl24 Ce2 2.871(7) 2_554
Cl24 Cs3 3.948(8) 2_554
Cl25 Ce2 2.803(8) 2_554
Cl26 Ce8 2.879(7) 4_556
Cl26 Cs3 3.708(8) 1_655
Cl26 Cs3 3.962(7) 3_556
Cl27 Ce4 2.874(7) 2_554
Cl27 Cs2 3.541(7) 3_565
Cl28 Ce5 2.837(8) 3_566
